data_4063366
loop_
_publ_author_name
'Kleimark, Jonatan'
'Johansson, Charlotte'
'Olsson, Susanne'
'H\%akansson, Mikael'
'Hansson, Sverker'
'\%Akermark, Bj\"orn'
'Norrby, Per-Ola'

_publ_contact_author_address
;Department of Chemistry,
University of Gothenburg,
SE-412 96 G\"oteborg,
Sweden
;
_publ_contact_author_email pon@chem.gu.se
_publ_contact_author_fax '+46 31 772 3840'
_publ_contact_author_name 'Per-Ola Norrby'
_publ_contact_author_phone '+46 31 786 9034'
_publ_section_title
;
 Sterically Governed Selectivity in Palladium-Assisted Allylic Alkylation
;
_journal_issue 2
_journal_name_full Organometallics
_journal_page_first 230
_journal_paper_doi 10.1021/om1007264
_journal_volume 30
_journal_year 2011
_chemical_formula_moiety 'C30 H30 B F4 P Pd S'
_chemical_formula_sum 'C30 H30 B F4 P Pd S'
_chemical_formula_weight 646.78
_space_group_IT_number 9
_symmetry_cell_setting monoclinic
_symmetry_Int_Tables_number 9
_symmetry_space_group_name_Hall 'C -2yc'
_symmetry_space_group_name_H-M 'C 1 c 1'
_atom_sites_solution_hydrogens geom
_atom_sites_solution_primary direct
_atom_sites_solution_secondary difmap
_audit_creation_method SHELXL-97
_cell_angle_alpha 90.00
_cell_angle_beta 107.523(9)
_cell_angle_gamma 90.00
_cell_formula_units_Z 4
_cell_length_a 14.005(4)
_cell_length_b 13.835(3)
_cell_length_c 15.730(5)
_cell_measurement_reflns_used 9518
_cell_measurement_temperature 293(2)
_cell_measurement_theta_max 25.50
_cell_measurement_theta_min 2.94
_cell_volume 2906.4(14)
_computing_cell_refinement 'CrystalClear(Rigaku, 2000)'
_computing_data_collection 'CrystalClear(Rigaku, 2000)'
_computing_data_reduction 'CrystalClear(Rigaku, 2000)'
_computing_molecular_graphics ORTEP-3
_computing_publication_material SHELXL-97
_computing_structure_refinement 'SHELXL-97 (Sheldrick, 1997)'
_computing_structure_solution SIR-92
_diffrn_ambient_temperature 293(2)
_diffrn_detector_area_resol_mean 105
_diffrn_measured_fraction_theta_full 0.967
_diffrn_measured_fraction_theta_max 0.967
_diffrn_measurement_device_type 'Rigaku R-AXIS IIC image-plate system'
_diffrn_measurement_method \f
_diffrn_radiation_monochromator graphite
_diffrn_radiation_probe x-ray
_diffrn_radiation_source 'rotating anode X-ray tube'
_diffrn_radiation_type MoK\a
_diffrn_radiation_wavelength 0.71073
_diffrn_reflns_av_R_equivalents 0.0366
_diffrn_reflns_av_sigmaI/netI 0.0419
_diffrn_reflns_limit_h_max 16
_diffrn_reflns_limit_h_min -16
_diffrn_reflns_limit_k_max 16
_diffrn_reflns_limit_k_min -16
_diffrn_reflns_limit_l_max 17
_diffrn_reflns_limit_l_min -19
_diffrn_reflns_number 9518
_diffrn_reflns_theta_full 25.50
_diffrn_reflns_theta_max 25.50
_diffrn_reflns_theta_min 2.94
_diffrn_source_type RU-H3R
_diffrn_standards_decay_% 0
_diffrn_standards_interval_count 0
_diffrn_standards_interval_time 0
_diffrn_standards_number 0
_exptl_absorpt_coefficient_mu 0.809
_exptl_absorpt_correction_T_max 1.0000
_exptl_absorpt_correction_T_min 0.5992
_exptl_absorpt_correction_type multi-scan
_exptl_absorpt_process_details '(CrystalClear; Rigaku, 2000)'
_exptl_crystal_colour yellow
_exptl_crystal_density_diffrn 1.478
_exptl_crystal_density_method 'not measured'
_exptl_crystal_description needle
_exptl_crystal_F_000 1312
_exptl_crystal_size_max 0.2
_exptl_crystal_size_mid 0.2
_exptl_crystal_size_min 0.1
_refine_diff_density_max 0.329
_refine_diff_density_min -0.574
_refine_diff_density_rms 0.060
_refine_ls_abs_structure_details 'Flack H D (1983), Acta Cryst. A39, 876-881'
_refine_ls_abs_structure_Flack 0.00(4)
_refine_ls_extinction_method none
_refine_ls_goodness_of_fit_ref 1.076
_refine_ls_hydrogen_treatment constr
_refine_ls_matrix_type full
_refine_ls_number_parameters 376
_refine_ls_number_reflns 4999
_refine_ls_number_restraints 2
_refine_ls_restrained_S_all 1.076
_refine_ls_R_factor_all 0.0532
_refine_ls_R_factor_gt 0.0442
_refine_ls_shift/su_max 0.001
_refine_ls_shift/su_mean 0.000
_refine_ls_structure_factor_coef Fsqd
_refine_ls_weighting_details 'calc w=1/[\s^2^(Fo^2^)+(0.0922P)^2^+2.5724P] where P=(Fo^2^+2Fc^2^)/3'
_refine_ls_weighting_scheme calc
_refine_ls_wR_factor_gt 0.0951
_refine_ls_wR_factor_ref 0.0994
_reflns_number_gt 4419
_reflns_number_total 4999
_reflns_threshold_expression >2sigma(I)
_cod_data_source_file om1007264_si_002.cif
_cod_data_source_block 2b
_cod_depositor_comments
;
 Removing duplicate rows from the ATOM_TYPE loop.

 Antanas Vaitkus,
 2018-08-10
;
_cod_original_sg_symbol_H-M Cc
_cod_database_code 4063366

loop_
_symmetry_equiv_pos_as_xyz
'x, y, z'
'x, -y, z+1/2'
'x+1/2, y+1/2, z'
'x+1/2, -y+1/2, z+1/2'

loop_
_atom_site_label
_atom_site_type_symbol
_atom_site_fract_x
_atom_site_fract_y
_atom_site_fract_z
_atom_site_U_iso_or_equiv
_atom_site_adp_type
_atom_site_occupancy
_atom_site_symmetry_multiplicity
_atom_site_calc_flag
_atom_site_refinement_flags
_atom_site_disorder_assembly
_atom_site_disorder_group
C1 C 1.0246(6) 0.7143(6) 0.3028(6) 0.085(3) Uani 1 1 d . . .
H1A H 1.0375 0.6558 0.2793 0.102 Uiso 1 1 calc R . .
H1B H 1.0286 0.7186 0.3628 0.102 Uiso 1 1 calc R . .
C2 C 0.9992(6) 0.7948(6) 0.2486(6) 0.086(3) Uani 1 1 d . . .
H2 H 0.9865 0.8528 0.2730 0.103 Uiso 1 1 calc R . .
C3 C 0.9924(6) 0.7917(6) 0.1595(6) 0.084(2) Uani 1 1 d . . .
H3 H 1.0129 0.7352 0.1381 0.101 Uiso 1 1 calc R . .
C7 C 0.6528(5) 0.6782(5) 0.0409(4) 0.0584(15) Uani 1 1 d . . .
C8 C 0.6135(6) 0.7386(6) 0.0931(5) 0.0745(19) Uani 1 1 d . . .
H8 H 0.6535 0.7840 0.1311 0.089 Uiso 1 1 calc R . .
C9 C 0.5108(7) 0.7289(8) 0.0865(7) 0.099(3) Uani 1 1 d . . .
H9 H 0.4830 0.7680 0.1210 0.119 Uiso 1 1 calc R . .
C10 C 0.4518(7) 0.6620(9) 0.0295(8) 0.110(3) Uani 1 1 d . . .
H10 H 0.3843 0.6564 0.0252 0.132 Uiso 1 1 calc R . .
C11 C 0.4928(7) 0.6033(8) -0.0213(8) 0.108(3) Uani 1 1 d . . .
H11 H 0.4529 0.5577 -0.0592 0.129 Uiso 1 1 calc R . .
C12 C 0.5916(6) 0.6116(6) -0.0163(5) 0.079(2) Uani 1 1 d . . .
H12 H 0.6181 0.5723 -0.0515 0.095 Uiso 1 1 calc R . .
C13 C 0.7219(4) 0.5988(4) 0.2890(4) 0.0472(13) Uani 1 1 d . . .
C14 C 0.7198(5) 0.6937(5) 0.3189(5) 0.0620(16) Uani 1 1 d . . .
H14 H 0.7756 0.7332 0.3276 0.074 Uiso 1 1 calc R . .
C15 C 0.6338(6) 0.7294(6) 0.3357(5) 0.076(2) Uani 1 1 d . . .
H15 H 0.6318 0.7930 0.3543 0.092 Uiso 1 1 calc R . .
C16 C 0.5533(6) 0.6711(7) 0.3247(6) 0.082(2) Uani 1 1 d . . .
H16 H 0.4971 0.6945 0.3378 0.098 Uiso 1 1 calc R . .
C17 C 0.5536(6) 0.5777(6) 0.2946(7) 0.085(2) Uani 1 1 d . . .
H17 H 0.4966 0.5395 0.2848 0.102 Uiso 1 1 calc R . .
C18 C 0.6385(5) 0.5403(5) 0.2788(5) 0.0669(18) Uani 1 1 d . . .
H18 H 0.6397 0.4762 0.2614 0.080 Uiso 1 1 calc R . .
C19 C 0.8011(4) 0.4414(4) 0.2109(4) 0.0492(13) Uani 1 1 d . . .
C20 C 0.8074(6) 0.3569(5) 0.2606(6) 0.078(2) Uani 1 1 d . . .
H20 H 0.8311 0.3599 0.3225 0.094 Uiso 1 1 calc R . .
C21 C 0.7794(6) 0.2699(5) 0.2198(8) 0.092(3) Uani 1 1 d . . .
H21 H 0.7846 0.2140 0.2537 0.111 Uiso 1 1 calc R . .
C22 C 0.7434(6) 0.2651(6) 0.1282(7) 0.086(3) Uani 1 1 d . . .
H22 H 0.7249 0.2056 0.1005 0.103 Uiso 1 1 calc R . .
C23 C 0.7347(8) 0.3460(7) 0.0780(7) 0.100(3) Uani 1 1 d . . .
H23 H 0.7092 0.3422 0.0163 0.120 Uiso 1 1 calc R . .
C24 C 0.7645(6) 0.4358(5) 0.1196(5) 0.0745(19) Uani 1 1 d . . .
H24 H 0.7593 0.4914 0.0852 0.089 Uiso 1 1 calc R . .
C25 C 0.9238(4) 0.5251(4) 0.3706(4) 0.0521(14) Uani 1 1 d . . .
C26 C 1.0171(5) 0.4917(5) 0.3698(5) 0.072(2) Uani 1 1 d . . .
H26 H 1.0315 0.4852 0.3161 0.087 Uiso 1 1 calc R . .
C27 C 1.0902(6) 0.4675(6) 0.4510(6) 0.085(3) Uani 1 1 d . . .
H27 H 1.1528 0.4455 0.4506 0.102 Uiso 1 1 calc R . .
C28 C 1.0693(7) 0.4764(6) 0.5296(6) 0.089(3) Uani 1 1 d . . .
H28 H 1.1175 0.4598 0.5827 0.107 Uiso 1 1 calc R . .
C29 C 0.9771(7) 0.5097(6) 0.5311(5) 0.084(2) Uani 1 1 d . . .
H29 H 0.9638 0.5165 0.5853 0.101 Uiso 1 1 calc R . .
C30 C 0.9035(5) 0.5336(5) 0.4518(5) 0.0683(18) Uani 1 1 d . . .
H30 H 0.8411 0.5551 0.4532 0.082 Uiso 1 1 calc R . .
F2A F 0.237(2) 0.4099(18) 0.2267(16) 0.166(9) Uiso 0.418(12) 1 d P A 1
F3A F 0.1565(9) 0.4482(16) 0.2340(7) 0.104(6) Uani 0.418(12) 1 d P A 1
F1A F 0.2911(10) 0.5208(13) 0.1917(9) 0.108(5) Uani 0.418(12) 1 d P A 1
F4A F 0.263(3) 0.548(3) 0.317(2) 0.28(3) Uani 0.418(12) 1 d P A 1
F2B F 0.2686(8) 0.4341(9) 0.3547(8) 0.141(5) Uani 0.582(12) 1 d P A 2
F3B F 0.1750(9) 0.5441(13) 0.2491(9) 0.130(5) Uani 0.582(12) 1 d P A 2
F4B F 0.3320(10) 0.5440(11) 0.3036(13) 0.169(8) Uani 0.582(12) 1 d P A 2
F1B F 0.3022(17) 0.426(2) 0.238(2) 0.31(2) Uani 0.582(12) 1 d P A 2
P1 P 0.83451(10) 0.55840(9) 0.26489(9) 0.0424(3) Uani 1 1 d . . .
S1 S 0.78061(13) 0.68464(14) 0.04419(12) 0.0630(4) Uani 1 1 d . . .
Pd1 Pd 0.89198(2) 0.68067(3) 0.19033(2) 0.04930(13) Uani 1 1 d . . .
B1 B 0.2547(9) 0.4862(9) 0.2673(8) 0.095(4) Uani 1 1 d . . .
C6 C 0.7843(7) 0.8066(8) 0.0001(7) 0.113(4) Uani 1 1 d . . .
H6A H 0.7425 0.8082 -0.0615 0.136 Uiso 1 1 calc R . .
H6B H 0.7560 0.8514 0.0334 0.136 Uiso 1 1 calc R . .
C5 C 0.8872(8) 0.8407(8) 0.0042(7) 0.116(4) Uani 1 1 d . . .
H5A H 0.8803 0.8951 -0.0361 0.139 Uiso 1 1 calc R . .
H5B H 0.9203 0.7893 -0.0180 0.139 Uiso 1 1 calc R . .
C4 C 0.9550(7) 0.8711(8) 0.0952(7) 0.100(3) Uani 1 1 d . . .
H4A H 1.0121 0.9052 0.0870 0.120 Uiso 1 1 calc R . .
H4B H 0.9186 0.9164 0.1211 0.120 Uiso 1 1 calc R . .

loop_
_atom_site_aniso_label
_atom_site_aniso_U_11
_atom_site_aniso_U_22
_atom_site_aniso_U_33
_atom_site_aniso_U_23
_atom_site_aniso_U_13
_atom_site_aniso_U_12
C1 0.078(5) 0.086(6) 0.075(6) 0.002(5) 0.000(4) -0.038(4)
C2 0.087(5) 0.070(5) 0.082(6) 0.005(4) -0.003(4) -0.040(4)
C3 0.071(5) 0.085(5) 0.098(6) 0.006(4) 0.029(4) -0.041(4)
C7 0.060(3) 0.057(4) 0.050(3) 0.007(3) 0.005(3) -0.005(3)
C8 0.076(5) 0.071(5) 0.074(5) 0.004(4) 0.018(4) 0.005(4)
C9 0.083(6) 0.113(7) 0.109(7) 0.017(6) 0.041(5) 0.022(6)
C10 0.057(5) 0.141(10) 0.120(9) 0.026(7) 0.006(5) -0.010(6)
C11 0.075(6) 0.107(8) 0.118(8) 0.015(6) -0.005(5) -0.033(5)
C12 0.080(5) 0.075(5) 0.075(5) -0.001(4) 0.012(4) -0.012(4)
C13 0.052(3) 0.042(3) 0.046(3) 0.005(2) 0.012(2) 0.006(2)
C14 0.066(4) 0.053(4) 0.069(4) 0.000(3) 0.024(3) 0.001(3)
C15 0.093(5) 0.066(4) 0.078(5) 0.004(4) 0.039(4) 0.029(4)
C16 0.075(5) 0.100(6) 0.082(5) 0.013(5) 0.040(4) 0.026(5)
C17 0.058(4) 0.089(6) 0.120(7) 0.018(5) 0.044(4) 0.004(4)
C18 0.059(4) 0.061(4) 0.088(5) 0.002(3) 0.032(4) 0.001(3)
C19 0.051(3) 0.043(3) 0.055(3) 0.000(2) 0.017(3) 0.000(2)
C20 0.090(5) 0.050(4) 0.079(5) 0.008(4) 0.000(4) -0.003(4)
C21 0.078(5) 0.038(4) 0.147(10) 0.004(4) 0.015(5) -0.007(3)
C22 0.081(5) 0.060(5) 0.129(8) -0.037(5) 0.048(5) -0.026(4)
C23 0.139(8) 0.085(6) 0.084(6) -0.042(5) 0.045(6) -0.040(5)
C24 0.105(6) 0.057(4) 0.062(4) -0.006(3) 0.025(4) -0.016(4)
C25 0.058(3) 0.043(3) 0.052(3) 0.001(3) 0.011(3) -0.002(3)
C26 0.062(4) 0.072(5) 0.071(5) -0.014(4) 0.004(3) 0.019(3)
C27 0.064(4) 0.074(5) 0.093(6) -0.010(4) -0.012(4) 0.022(4)
C28 0.102(6) 0.069(5) 0.067(5) 0.002(4) -0.019(4) 0.012(4)
C29 0.109(6) 0.088(5) 0.043(4) 0.008(4) 0.003(4) 0.001(5)
C30 0.063(4) 0.078(5) 0.057(4) 0.003(4) 0.008(3) 0.002(4)
F3A 0.064(7) 0.181(18) 0.064(7) 0.002(8) 0.014(5) -0.005(8)
F1A 0.092(9) 0.133(12) 0.091(10) 0.002(8) 0.017(7) -0.025(8)
F4A 0.37(6) 0.31(4) 0.21(3) -0.14(3) 0.15(4) -0.23(4)
F2B 0.117(8) 0.140(10) 0.135(10) 0.067(8) -0.007(6) -0.005(7)
F3B 0.092(7) 0.150(13) 0.149(10) 0.029(9) 0.038(6) 0.062(8)
F4B 0.111(9) 0.145(11) 0.223(18) 0.040(11) 0.007(9) -0.067(8)
F1B 0.169(17) 0.30(3) 0.54(5) -0.22(4) 0.21(3) -0.04(2)
P1 0.0442(7) 0.0362(7) 0.0466(8) 0.0006(6) 0.0135(6) -0.0017(6)
S1 0.0613(10) 0.0735(12) 0.0524(10) 0.0058(8) 0.0143(8) -0.0040(9)
Pd1 0.04478(19) 0.0461(2) 0.0576(2) 0.0020(3) 0.01635(15) -0.0053(3)
B1 0.097(8) 0.084(7) 0.076(7) -0.023(6) -0.014(6) 0.022(6)
C6 0.088(6) 0.141(9) 0.094(7) 0.068(6) 0.002(5) -0.023(5)
C5 0.113(7) 0.143(9) 0.085(7) 0.037(6) 0.020(5) -0.046(7)
C4 0.091(6) 0.102(7) 0.102(7) 0.047(6) 0.023(5) -0.026(5)

loop_
_atom_type_symbol
_atom_type_description
_atom_type_scat_dispersion_real
_atom_type_scat_dispersion_imag
_atom_type_scat_source
C C 0.0033 0.0016 'International Tables Vol C Tables 4.2.6.8 and 6.1.1.4'
H H 0.0000 0.0000 'International Tables Vol C Tables 4.2.6.8 and 6.1.1.4'
F F 0.0171 0.0103 'International Tables Vol C Tables 4.2.6.8 and 6.1.1.4'
P P 0.1023 0.0942 'International Tables Vol C Tables 4.2.6.8 and 6.1.1.4'
S S 0.1246 0.1234 'International Tables Vol C Tables 4.2.6.8 and 6.1.1.4'
Pd Pd -0.9988 1.0072 'International Tables Vol C Tables 4.2.6.8 and 6.1.1.4'
B B 0.0013 0.0007 'International Tables Vol C Tables 4.2.6.8 and 6.1.1.4'

loop_
_geom_angle_atom_site_label_1
_geom_angle_atom_site_label_2
_geom_angle_atom_site_label_3
_geom_angle
_geom_angle_site_symmetry_1
_geom_angle_site_symmetry_3
_geom_angle_publ_flag
C2 C1 Pd1 71.1(4) . . ?
C3 C2 C1 121.9(9) . . ?
C3 C2 Pd1 73.8(4) . . ?
C1 C2 Pd1 72.1(4) . . ?
C2 C3 C4 125.1(9) . . ?
C2 C3 Pd1 69.9(4) . . ?
C4 C3 Pd1 122.9(6) . . ?
C12 C7 C8 120.1(7) . . ?
C12 C7 S1 118.2(6) . . ?
C8 C7 S1 121.7(5) . . ?
C7 C8 C9 118.2(8) . . ?
C10 C9 C8 120.5(10) . . ?
C9 C10 C11 120.0(9) . . ?
C12 C11 C10 120.5(9) . . ?
C11 C12 C7 120.7(9) . . ?
C18 C13 C14 118.9(6) . . ?
C18 C13 P1 123.3(5) . . ?
C14 C13 P1 117.8(5) . . ?
C13 C14 C15 120.2(7) . . ?
C16 C15 C14 119.8(7) . . ?
C15 C16 C17 121.0(7) . . ?
C16 C17 C18 120.2(7) . . ?
C17 C18 C13 119.9(7) . . ?
C24 C19 C20 118.7(6) . . ?
C24 C19 P1 120.0(5) . . ?
C20 C19 P1 121.2(5) . . ?
C21 C20 C19 120.9(8) . . ?
C20 C21 C22 119.9(8) . . ?
C23 C22 C21 120.6(7) . . ?
C22 C23 C24 119.8(8) . . ?
C19 C24 C23 120.0(7) . . ?
C26 C25 C30 119.2(6) . . ?
C26 C25 P1 117.8(5) . . ?
C30 C25 P1 123.0(5) . . ?
C25 C26 C27 119.8(8) . . ?
C28 C27 C26 120.3(7) . . ?
C27 C28 C29 120.3(7) . . ?
C28 C29 C30 120.4(8) . . ?
C25 C30 C29 120.0(7) . . ?
B1 F2A F3A 69.1(18) . . ?
F2A F3A B1 53.6(12) . . ?
C25 P1 C13 106.8(3) . . ?
C25 P1 C19 102.2(3) . . ?
C13 P1 C19 104.7(3) . . ?
C25 P1 Pd1 113.4(2) . . ?
C13 P1 Pd1 109.50(18) . . ?
C19 P1 Pd1 119.2(2) . . ?
C7 S1 C6 100.3(4) . . ?
C7 S1 Pd1 113.1(2) . . ?
C6 S1 Pd1 107.7(3) . . ?
C2 Pd1 C1 36.8(3) . . ?
C2 Pd1 C3 36.3(3) . . ?
C1 Pd1 C3 66.0(3) . . ?
C2 Pd1 P1 127.7(2) . . ?
C1 Pd1 P1 94.9(2) . . ?
C3 Pd1 P1 160.5(2) . . ?
C2 Pd1 S1 124.2(2) . . ?
C1 Pd1 S1 158.7(2) . . ?
C3 Pd1 S1 92.7(2) . . ?
P1 Pd1 S1 106.24(6) . . ?
F4A B1 F2A 166(3) . . ?
F4A B1 F1B 144(3) . . ?
F2A B1 F1B 43.5(13) . . ?
F4A B1 F4B 50(2) . . ?
F2A B1 F4B 139(2) . . ?
F1B B1 F4B 96.0(17) . . ?
F4A B1 F3B 66(2) . . ?
F2A B1 F3B 112.3(18) . . ?
F1B B1 F3B 146(2) . . ?
F4B B1 F3B 104.6(13) . . ?
F4A B1 F3A 115(2) . . ?
F2A B1 F3A 57.3(16) . . ?
F1B B1 F3A 100.7(15) . . ?
F4B B1 F3A 163.0(15) . . ?
F3B B1 F3A 59.1(10) . . ?
F4A B1 F1A 108(2) . . ?
F2A B1 F1A 85.9(16) . . ?
F1B B1 F1A 64.5(18) . . ?
F4B B1 F1A 73.9(12) . . ?
F3B B1 F1A 95.7(11) . . ?
F3A B1 F1A 110.4(9) . . ?
F4A B1 F2B 77(2) . . ?
F2A B1 F2B 90.8(15) . . ?
F1B B1 F2B 95(2) . . ?
F4B B1 F2B 91.7(10) . . ?
F3B B1 F2B 110.6(12) . . ?
F3A B1 F2B 90.2(11) . . ?
F1A B1 F2B 152.6(11) . . ?
C5 C6 S1 114.2(7) . . ?
C6 C5 C4 116.6(9) . . ?
C3 C4 C5 115.5(9) . . ?

loop_
_geom_bond_atom_site_label_1
_geom_bond_atom_site_label_2
_geom_bond_distance
_geom_bond_site_symmetry_2
_geom_bond_publ_flag
C1 C2 1.382(11) . ?
C1 Pd1 2.194(7) . ?
C2 C3 1.375(12) . ?
C2 Pd1 2.182(7) . ?
C3 C4 1.479(12) . ?
C3 Pd1 2.232(7) . ?
C7 C12 1.388(10) . ?
C7 C8 1.396(10) . ?
C7 S1 1.777(7) . ?
C8 C9 1.416(11) . ?
C9 C10 1.378(15) . ?
C10 C11 1.379(15) . ?
C11 C12 1.367(12) . ?
C13 C18 1.390(8) . ?
C13 C14 1.397(8) . ?
C13 P1 1.818(6) . ?
C14 C15 1.399(10) . ?
C15 C16 1.354(11) . ?
C16 C17 1.377(11) . ?
C17 C18 1.385(10) . ?
C19 C24 1.374(9) . ?
C19 C20 1.394(9) . ?
C19 P1 1.823(6) . ?
C20 C21 1.365(11) . ?
C21 C22 1.377(13) . ?
C22 C23 1.354(13) . ?
C23 C24 1.408(10) . ?
C25 C26 1.390(9) . ?
C25 C30 1.394(9) . ?
C25 P1 1.814(6) . ?
C26 C27 1.415(11) . ?
C27 C28 1.359(12) . ?
C28 C29 1.378(13) . ?
C29 C30 1.398(10) . ?
F2A B1 1.22(3) . ?
F2A F3A 1.28(3) . ?
F3A B1 1.416(17) . ?
F1A B1 1.505(19) . ?
F4A B1 1.14(3) . ?
F2B B1 1.513(17) . ?
F3B B1 1.333(14) . ?
F4B B1 1.330(17) . ?
F1B B1 1.236(18) . ?
P1 Pd1 2.3353(14) . ?
S1 C6 1.831(9) . ?
S1 Pd1 2.3583(18) . ?
C6 C5 1.498(12) . ?
C5 C4 1.520(15) . ?
